data_4302840
loop_
_publ_author_name
'Tetsuya Sato'
'Koshiro Nishi'
'Seiichiro Iijima'
'Masaaki Kojima'
'Naohide Matsumoto'

_publ_contact_author_email naohide@aster.sci.kumamoto-u.ac.jp
_publ_contact_author_fax 81-96-342-3390
_publ_contact_author_name 'Naohide Matsumoto'
_publ_contact_author_phone 81-96-342-3390
_publ_section_title
;
One-Step and Two-Step Spin-Crossover Iron(II) Complexes of
((2-Methylimidazol-4-yl)methylidene)histamine
;
_journal_name_full 'Inorganic Chemistry'
_journal_page_first 7211
_journal_page_last 7229
_journal_paper_doi 10.1021/ic9006197
_journal_volume 48
_journal_year 2009
_chemical_formula_moiety 'C20 H26 Cl2 Fe N10 O8 '
_chemical_formula_sum 'C20 H26 Cl2 Fe N10 O8'
_chemical_formula_weight 661.24
_space_group_IT_number 144
_symmetry_cell_setting trigonal
_symmetry_Int_Tables_number 144
_symmetry_space_group_name_Hall 'P 31'
_symmetry_space_group_name_H-M 'P 31'
_cell_angle_alpha 90.0000
_cell_angle_beta 90.0000
_cell_angle_gamma 120.0000
_cell_formula_units_Z 3
_cell_length_a 13.724(3)
_cell_length_b 13.724(3)
_cell_length_c 12.867(4)
_cell_measurement_reflns_used 16770
_cell_measurement_temperature 296.1
_cell_measurement_theta_max 27.5
_cell_measurement_theta_min 3.2
_cell_volume 2098.8(9)
_computing_cell_refinement PROCESS-AUTO
_computing_data_collection PROCESS-AUTO
_computing_data_reduction CrystalStructure
_computing_publication_material 'CrystalStructure 3.8'
_computing_structure_refinement CRYSTALS
_computing_structure_solution SIR92
_diffrn_detector_area_resol_mean 10.00
_diffrn_measured_fraction_theta_full 0.998
_diffrn_measured_fraction_theta_max 0.998
_diffrn_measurement_device_type 'Rigaku RAXIS-RAPID'
_diffrn_measurement_method \w
_diffrn_radiation_type 'Mo K\a'
_diffrn_radiation_wavelength 0.71075
_diffrn_reflns_av_R_equivalents 0.042
_diffrn_reflns_limit_h_max 17
_diffrn_reflns_limit_h_min -17
_diffrn_reflns_limit_k_max 17
_diffrn_reflns_limit_k_min -17
_diffrn_reflns_limit_l_max 16
_diffrn_reflns_limit_l_min -16
_diffrn_reflns_number 20862
_diffrn_reflns_theta_full 27.48
_diffrn_reflns_theta_max 27.48
_exptl_absorpt_coefficient_mu 0.792
_exptl_absorpt_correction_T_max 0.832
_exptl_absorpt_correction_T_min 0.590
_exptl_absorpt_correction_type multi-scan
_exptl_absorpt_process_details
;
    Higashi, T. (1995). Program for Absorption Correction.
    Rigaku Corporation, Tokyo, Japan.
;
_exptl_crystal_colour yellow
_exptl_crystal_density_diffrn 1.569
_exptl_crystal_density_method 'not measured'
_exptl_crystal_description block
_exptl_crystal_F_000 1020.00
_exptl_crystal_size_max 0.36
_exptl_crystal_size_mid 0.30
_exptl_crystal_size_min 0.23
_refine_diff_density_max 4.19
_refine_diff_density_min -2.32
_refine_ls_abs_structure_details 'Flack, H. D. (1983), Acta Cryst. A39, 876-881.  3202 Friedel Pairs'
_refine_ls_abs_structure_Flack 0.000(10)
_refine_ls_extinction_method none
_refine_ls_goodness_of_fit_ref 1.001
_refine_ls_hydrogen_treatment refall
_refine_ls_number_parameters 397
_refine_ls_number_reflns 16628
_refine_ls_R_factor_gt 0.0458
_refine_ls_shift/su_max 0.0019
_refine_ls_structure_factor_coef Fsqd
_refine_ls_weighting_details 'w = 1/[0.0016Fo^2^ + 1.0000\s(Fo^2^)]/(4Fo^2^)'
_refine_ls_weighting_scheme calc
_refine_ls_wR_factor_ref 0.1205
_reflns_number_gt 16543
_reflns_number_total 6409
_reflns_threshold_expression F^2^>2.0\s(F^2^)
_cod_data_source_file ic9006197_si_002_12.cif
_cod_data_source_block '_Fe(H2L)2ClO4-2Pro'
_cod_original_formula_sum 'C20 H26 Cl2 Fe N10 O8 '
_cod_database_code 4302840

loop_
_symmetry_equiv_pos_site_id
_symmetry_equiv_pos_as_xyz
1 +X,+Y,+Z
2 -Y,+X-Y,1/3+Z
3 -X+Y,-X,2/3+Z

loop_
_atom_site_label
_atom_site_type_symbol
_atom_site_fract_x
_atom_site_fract_y
_atom_site_fract_z
_atom_site_U_iso_or_equiv
_atom_site_adp_type
_atom_site_occupancy
_atom_site_symmetry_multiplicity
_atom_site_calc_flag
_atom_site_refinement_flags
_atom_site_disorder_assembly
_atom_site_disorder_group
Fe(1) Fe 0.60868(2) 0.70818(2) 0.42338(4) 0.03617(7) Uani 1.00 1 d . . .
Cl(1) Cl 0.82988(6) 0.31264(5) 0.51439(6) 0.05614(17) Uani 1.00 1 d . . .
Cl(2) Cl 0.74401(6) 0.91661(5) 1.00342(6) 0.05958(18) Uani 1.00 1 d . . .
O(1) O 0.7949(2) 0.3478(2) 0.60461(18) 0.0953(9) Uani 1.00 1 d . . .
O(2) O 0.8704(3) 0.2430(3) 0.5490(2) 0.1348(14) Uani 1.00 1 d . . .
O(3) O 0.7380(2) 0.2573(2) 0.4466(2) 0.1180(8) Uani 1.00 1 d . . .
O(4) O 0.9164(2) 0.4096(2) 0.46345(19) 0.0975(7) Uani 1.00 1 d . . .
O(5) O 0.76107(19) 1.0065(2) 0.9393(2) 0.1003(8) Uani 1.00 1 d . . .
O(6) O 0.7965(2) 0.9488(2) 1.0984(2) 0.1080(9) Uani 1.00 1 d . . .
O(7) O 0.6419(4) 0.8403(4) 1.0048(6) 0.330(2) Uani 1.00 1 d . . .
O(8) O 0.7851(9) 0.8608(7) 0.9538(3) 0.285(4) Uani 1.00 1 d . . .
N(1) N 0.6269(2) 0.5353(2) 0.1442(2) 0.0697(8) Uani 1.00 1 d . . .
N(2) N 0.61524(16) 0.62695(16) 0.27698(16) 0.0436(5) Uani 1.00 1 d . . .
N(3) N 0.77568(15) 0.82832(15) 0.35800(18) 0.0458(5) Uani 1.00 1 d . . .
N(4) N 0.7263(3) 0.8364(3) 0.7284(2) 0.0879(11) Uani 1.00 1 d . . .
N(5) N 0.67405(17) 0.80117(18) 0.56529(18) 0.0518(6) Uani 1.00 1 d . . .
N(6) N 0.6385(2) 0.43208(18) 0.5589(2) 0.0622(6) Uani 1.00 1 d . . .
N(7) N 0.61971(15) 0.57104(16) 0.49888(17) 0.0465(5) Uani 1.00 1 d . . .
N(8) N 0.43300(15) 0.58703(16) 0.46952(16) 0.0459(5) Uani 1.00 1 d . . .
N(9) N 0.51219(18) 0.92088(17) 0.26059(19) 0.0568(6) Uani 1.00 1 d . . .
N(10) N 0.53821(15) 0.80329(15) 0.35794(16) 0.0421(5) Uani 1.00 1 d . . .
C(1) C 0.4507(2) 0.4339(2) 0.2478(2) 0.0760(9) Uani 1.00 1 d . . .
C(2) C 0.5630(2) 0.5314(2) 0.2243(2) 0.0544(7) Uani 1.00 1 d . . .
C(3) C 0.7237(2) 0.6345(3) 0.1448(2) 0.0708(10) Uani 1.00 1 d . . .
C(4) C 0.7174(2) 0.6917(2) 0.2281(2) 0.0484(6) Uani 1.00 1 d . . .
C(5) C 0.7974(2) 0.7992(2) 0.2709(2) 0.0496(7) Uani 1.00 1 d . . .
C(6) C 0.8600(2) 0.9378(2) 0.4018(2) 0.0647(8) Uani 1.00 1 d . . .
C(7) C 0.8075(2) 0.9827(2) 0.4764(3) 0.0706(9) Uani 1.00 1 d . . .
C(8) C 0.7608(2) 0.9109(2) 0.5711(2) 0.0587(8) Uani 1.00 1 d . . .
C(9) C 0.7931(3) 0.9322(3) 0.6739(3) 0.0854(12) Uani 1.00 1 d . . .
C(10) C 0.6573(2) 0.7609(3) 0.6615(2) 0.0677(9) Uani 1.00 1 d . . .
C(11) C 0.8158(2) 0.6049(2) 0.5092(3) 0.0827(11) Uani 1.00 1 d . . .
C(12) C 0.6922(2) 0.5386(2) 0.5214(2) 0.0533(7) Uani 1.00 1 d . . .
C(13) C 0.5266(2) 0.3945(2) 0.5621(2) 0.0630(8) Uani 1.00 1 d . . .
C(14) C 0.5159(2) 0.4826(2) 0.5249(2) 0.0519(6) Uani 1.00 1 d . . .
C(15) C 0.41939(19) 0.4968(2) 0.5105(2) 0.0536(6) Uani 1.00 1 d . . .
C(16) C 0.33412(19) 0.5989(2) 0.4548(2) 0.0530(7) Uani 1.00 1 d . . .
C(17) C 0.3641(2) 0.7210(2) 0.4701(2) 0.0566(7) Uani 1.00 1 d . . .
C(18) C 0.43798(19) 0.7975(2) 0.3861(2) 0.0455(6) Uani 1.00 1 d . . .
C(19) C 0.4221(2) 0.8702(2) 0.3271(2) 0.0531(7) Uani 1.00 1 d . . .
C(20) C 0.5799(2) 0.8792(2) 0.2822(2) 0.0478(6) Uani 1.00 1 d . . .
H(1) H 0.6071 0.4771 0.0946 0.093 Uiso 1.00 1 c R . .
H(2) H 0.7289 0.8260 0.8012 0.112 Uiso 1.00 1 c R . .
H(3) H 0.6736 0.3905 0.5796 0.078 Uiso 1.00 1 c R . .
H(4) H 0.5243 0.9752 0.2089 0.069 Uiso 1.00 1 c R . .
H(5) H 0.7841 0.6594 0.0968 0.094 Uiso 1.00 1 c R . .
H(6) H 0.8651 0.8476 0.2349 0.061 Uiso 1.00 1 c R . .
H(7) H 0.8514 1.0010 0.7016 0.110 Uiso 1.00 1 c R . .
H(8) H 0.6021 0.6863 0.6798 0.082 Uiso 1.00 1 c R . .
H(9) H 0.4685 0.3231 0.5850 0.073 Uiso 1.00 1 c R . .
H(10) H 0.3467 0.4394 0.5314 0.058 Uiso 1.00 1 c R . .
H(11) H 0.3606 0.8835 0.3310 0.067 Uiso 1.00 1 c R . .
H(12) H 0.6491 0.9013 0.2477 0.058 Uiso 1.00 1 c R . .
H(13) H 0.9155 0.9288 0.4376 0.074 Uiso 1.00 1 c R . .
H(14) H 0.8943 0.9901 0.3467 0.074 Uiso 1.00 1 c R . .
H(15) H 0.8631 1.0562 0.4973 0.084 Uiso 1.00 1 c R . .
H(16) H 0.7482 0.9863 0.4417 0.084 Uiso 1.00 1 c R . .
H(17) H 0.3058 0.5757 0.3865 0.061 Uiso 1.00 1 c R . .
H(18) H 0.2781 0.5530 0.5039 0.061 Uiso 1.00 1 c R . .
H(19) H 0.2964 0.7240 0.4715 0.073 Uiso 1.00 1 c R . .
H(20) H 0.4021 0.7467 0.5346 0.073 Uiso 1.00 1 c R . .
H(21) H 0.3945 0.4424 0.2127 0.089 Uiso 1.00 1 c R . .
H(22) H 0.4376 0.4300 0.3206 0.089 Uiso 1.00 1 c R . .
H(23) H 0.4479 0.3666 0.2252 0.089 Uiso 1.00 1 c R . .
H(24) H 0.8486 0.6460 0.5711 0.104 Uiso 1.00 1 c R . .
H(25) H 0.8340 0.6556 0.4527 0.104 Uiso 1.00 1 c R . .
H(26) H 0.8441 0.5555 0.4959 0.103 Uiso 1.00 1 c R . .

loop_
_atom_site_aniso_label
_atom_site_aniso_U_11
_atom_site_aniso_U_22
_atom_site_aniso_U_33
_atom_site_aniso_U_12
_atom_site_aniso_U_13
_atom_site_aniso_U_23
Fe(1) 0.03096(15) 0.03437(15) 0.04327(16) 0.01639(13) 0.00217(14) 0.00074(14)
Cl(1) 0.0600(3) 0.0509(3) 0.0564(3) 0.0270(3) -0.0100(2) -0.0086(2)
Cl(2) 0.0637(3) 0.0474(3) 0.0560(3) 0.0191(3) -0.0146(3) -0.0021(2)
O(1) 0.134(2) 0.152(2) 0.0529(12) 0.110(2) -0.0120(13) -0.0096(13)
O(2) 0.208(3) 0.144(2) 0.133(2) 0.148(2) -0.027(2) -0.023(2)
O(3) 0.0755(15) 0.129(2) 0.0646(14) -0.0124(14) -0.0198(12) 0.0023(14)
O(4) 0.0867(15) 0.0783(15) 0.0747(16) 0.0016(12) -0.0025(12) -0.0128(12)
O(5) 0.0766(14) 0.0676(13) 0.122(2) 0.0099(11) -0.0267(14) 0.0382(13)
O(6) 0.112(2) 0.0987(18) 0.0795(17) 0.0278(15) -0.0348(16) 0.0042(14)
O(7) 0.154(3) 0.174(3) 0.426(9) -0.095(3) -0.186(5) 0.201(5)
O(8) 0.599(14) 0.392(9) 0.122(3) 0.440(11) -0.021(5) -0.051(4)
N(1) 0.0859(18) 0.0924(19) 0.0534(14) 0.0616(17) -0.0152(12) -0.0308(13)
N(2) 0.0498(10) 0.0460(10) 0.0422(10) 0.0295(9) -0.0035(8) -0.0055(8)
N(3) 0.0320(8) 0.0350(9) 0.0684(14) 0.0154(7) 0.0080(9) 0.0049(9)
N(4) 0.100(2) 0.127(2) 0.0537(16) 0.070(2) -0.0168(15) -0.0290(17)
N(5) 0.0474(11) 0.0583(12) 0.0562(13) 0.0313(10) -0.0066(9) -0.0154(10)
N(6) 0.0642(13) 0.0531(12) 0.0775(15) 0.0354(11) -0.0026(11) 0.0129(11)
N(7) 0.0416(10) 0.0449(10) 0.0472(11) 0.0173(8) 0.0020(8) 0.0063(8)
N(8) 0.0345(9) 0.0469(10) 0.0504(11) 0.0160(8) 0.0077(8) 0.0088(9)
N(9) 0.0580(13) 0.0428(10) 0.0711(15) 0.0263(9) -0.0112(11) 0.0035(10)
N(10) 0.0399(9) 0.0406(9) 0.0485(11) 0.0220(8) 0.0029(8) -0.0001(8)
C(1) 0.0753(19) 0.0594(17) 0.087(2) 0.0294(15) -0.0311(17) -0.0294(16)
C(2) 0.0611(15) 0.0638(15) 0.0510(15) 0.0407(13) -0.0166(12) -0.0164(12)
C(3) 0.072(2) 0.116(2) 0.0468(16) 0.064(2) 0.0062(13) -0.0076(16)
C(4) 0.0539(13) 0.0583(13) 0.0460(13) 0.0379(12) 0.0080(11) 0.0065(11)
C(5) 0.0437(12) 0.0554(14) 0.0558(15) 0.0294(11) 0.0136(10) 0.0109(11)
C(6) 0.0422(13) 0.0422(13) 0.099(2) 0.0135(10) 0.0045(14) -0.0002(14)
C(7) 0.0490(14) 0.0385(12) 0.123(2) 0.0208(11) -0.0133(16) -0.0213(16)
C(8) 0.0490(13) 0.0565(15) 0.082(2) 0.0350(13) -0.0097(14) -0.0220(14)
C(9) 0.083(2) 0.102(2) 0.091(2) 0.061(2) -0.037(2) -0.057(2)
C(10) 0.0678(18) 0.083(2) 0.0549(19) 0.0401(17) -0.0042(14) -0.0163(15)
C(11) 0.0577(17) 0.082(2) 0.117(3) 0.0419(17) 0.0093(18) 0.026(2)
C(12) 0.0580(14) 0.0585(14) 0.0544(15) 0.0374(12) 0.0081(12) 0.0108(11)
C(13) 0.0606(16) 0.0518(14) 0.0709(19) 0.0239(13) -0.0015(13) 0.0177(13)
C(14) 0.0526(13) 0.0433(12) 0.0517(14) 0.0180(11) 0.0016(11) 0.0089(10)
C(15) 0.0354(11) 0.0499(14) 0.0615(16) 0.0108(10) 0.0052(11) 0.0101(12)
C(16) 0.0309(11) 0.0611(14) 0.0612(16) 0.0187(10) 0.0081(10) 0.0102(12)
C(17) 0.0503(14) 0.0713(16) 0.0605(16) 0.0396(12) 0.0100(12) -0.0005(13)
C(18) 0.0378(11) 0.0464(12) 0.0592(15) 0.0263(10) 0.0005(10) -0.0082(10)
C(19) 0.0461(13) 0.0552(14) 0.0676(17) 0.0326(12) -0.0122(12) -0.0089(12)
C(20) 0.0454(12) 0.0440(12) 0.0546(14) 0.0229(10) 0.0032(11) 0.0067(10)

loop_
_atom_type_symbol
_atom_type_description
_atom_type_scat_dispersion_real
_atom_type_scat_dispersion_imag
_atom_type_scat_source
C C 0.003 0.002
;
International Tables for Crystallography
(1992, Vol. C, Tables 4.2.6.8 and 6.1.1.4)
;
H H 0.000 0.000
;
International Tables for Crystallography
(1992, Vol. C, Table 6.1.1.4)
;
N N 0.006 0.003
;
International Tables for Crystallography
(1992, Vol. C, Tables 4.2.6.8 and 6.1.1.4)
;
Cl Cl 0.148 0.159
;
International Tables for Crystallography
(1992, Vol. C, Tables 4.2.6.8 and 6.1.1.4)
;
O O 0.011 0.006
;
International Tables for Crystallography
(1992, Vol. C, Tables 4.2.6.8 and 6.1.1.4)
;
Fe Fe 0.346 0.844
;
International Tables for Crystallography
(1992, Vol. C, Tables 4.2.6.8 and 6.1.1.4)
;

loop_
_geom_angle_atom_site_label_1
_geom_angle_atom_site_label_2
_geom_angle_atom_site_label_3
_geom_angle
_geom_angle_publ_flag
_geom_angle_site_symmetry_1
_geom_angle_site_symmetry_2
_geom_angle_site_symmetry_3
N(2) Fe(1) N(3) 76.35(7) yes . . .
N(2) Fe(1) N(5) 155.74(8) yes . . .
N(2) Fe(1) N(7) 84.66(8) yes . . .
N(2) Fe(1) N(8) 98.80(7) yes . . .
N(2) Fe(1) N(10) 96.69(8) yes . . .
N(3) Fe(1) N(5) 84.91(7) yes . . .
N(3) Fe(1) N(7) 108.55(8) yes . . .
N(3) Fe(1) N(8) 172.96(8) yes . . .
N(3) Fe(1) N(10) 90.66(7) yes . . .
N(5) Fe(1) N(7) 86.89(9) yes . . .
N(5) Fe(1) N(8) 101.08(7) yes . . .
N(5) Fe(1) N(10) 98.82(9) yes . . .
N(7) Fe(1) N(8) 75.72(8) yes . . .
N(7) Fe(1) N(10) 160.44(6) yes . . .
N(8) Fe(1) N(10) 84.81(7) yes . . .
O(1) Cl(1) O(2) 106.7(2) yes . . .
O(1) Cl(1) O(3) 108.96(19) yes . . .
O(1) Cl(1) O(4) 108.81(17) yes . . .
O(2) Cl(1) O(3) 112.6(2) yes . . .
O(2) Cl(1) O(4) 110.7(2) yes . . .
O(3) Cl(1) O(4) 108.87(15) yes . . .
O(5) Cl(2) O(6) 114.21(16) yes . . .
O(5) Cl(2) O(7) 111.4(3) yes . . .
O(5) Cl(2) O(8) 107.1(3) yes . . .
O(6) Cl(2) O(7) 116.1(3) yes . . .
O(6) Cl(2) O(8) 108.0(4) yes . . .
O(7) Cl(2) O(8) 98.3(5) yes . . .
C(2) N(1) C(3) 109.4(2) yes . . .
Fe(1) N(2) C(2) 142.76(16) yes . . .
Fe(1) N(2) C(4) 110.35(14) yes . . .
C(2) N(2) C(4) 106.1(2) yes . . .
Fe(1) N(3) C(5) 114.69(13) yes . . .
Fe(1) N(3) C(6) 127.30(18) yes . . .
C(5) N(3) C(6) 118.0(2) yes . . .
C(9) N(4) C(10) 107.2(3) yes . . .
Fe(1) N(5) C(8) 124.83(18) yes . . .
Fe(1) N(5) C(10) 127.62(19) yes . . .
C(8) N(5) C(10) 106.2(2) yes . . .
C(12) N(6) C(13) 108.9(2) yes . . .
Fe(1) N(7) C(12) 141.36(14) yes . . .
Fe(1) N(7) C(14) 112.42(19) yes . . .
C(12) N(7) C(14) 105.9(2) yes . . .
Fe(1) N(8) C(15) 114.61(18) yes . . .
Fe(1) N(8) C(16) 127.22(15) yes . . .
C(15) N(8) C(16) 118.14(18) yes . . .
C(19) N(9) C(20) 107.2(2) yes . . .
Fe(1) N(10) C(18) 126.74(16) yes . . .
Fe(1) N(10) C(20) 128.03(19) yes . . .
C(18) N(10) C(20) 105.2(2) yes . . .
N(1) C(2) N(2) 109.6(2) yes . . .
N(1) C(2) C(1) 124.0(2) yes . . .
N(2) C(2) C(1) 126.4(2) yes . . .
N(1) C(3) C(4) 105.9(2) yes . . .
N(2) C(4) C(3) 109.0(2) yes . . .
N(2) C(4) C(5) 119.6(2) yes . . .
C(3) C(4) C(5) 131.3(2) yes . . .
N(3) C(5) C(4) 118.8(2) yes . . .
N(3) C(6) C(7) 111.6(2) yes . . .
C(6) C(7) C(8) 112.6(2) yes . . .
N(5) C(8) C(7) 121.8(2) yes . . .
N(5) C(8) C(9) 107.1(2) yes . . .
C(7) C(8) C(9) 130.9(2) yes . . .
N(4) C(9) C(8) 107.4(2) yes . . .
N(4) C(10) N(5) 112.1(2) yes . . .
N(6) C(12) N(7) 110.5(2) yes . . .
N(6) C(12) C(11) 122.6(3) yes . . .
N(7) C(12) C(11) 126.9(2) yes . . .
N(6) C(13) C(14) 104.7(2) yes . . .
N(7) C(14) C(13) 110.0(2) yes . . .
N(7) C(14) C(15) 117.7(2) yes . . .
C(13) C(14) C(15) 132.2(2) yes . . .
N(8) C(15) C(14) 119.14(19) yes . . .
N(8) C(16) C(17) 110.58(18) yes . . .
C(16) C(17) C(18) 113.2(2) yes . . .
N(10) C(18) C(17) 122.3(2) yes . . .
N(10) C(18) C(19) 109.3(2) yes . . .
C(17) C(18) C(19) 128.3(2) yes . . .
N(9) C(19) C(18) 106.7(2) yes . . .
N(9) C(20) N(10) 111.6(2) yes . . .
C(2) N(1) H(1) 125.3 no . . .
C(3) N(1) H(1) 125.3 no . . .
C(9) N(4) H(2) 126.4 no . . .
C(10) N(4) H(2) 126.4 no . . .
C(12) N(6) H(3) 125.6 no . . .
C(13) N(6) H(3) 125.6 no . . .
C(19) N(9) H(4) 126.4 no . . .
C(20) N(9) H(4) 126.4 no . . .
C(2) C(1) H(21) 109.5 no . . .
C(2) C(1) H(22) 109.5 no . . .
C(2) C(1) H(23) 109.5 no . . .
H(21) C(1) H(22) 109.5 no . . .
H(21) C(1) H(23) 109.5 no . . .
H(22) C(1) H(23) 109.5 no . . .
N(1) C(3) H(5) 127.0 no . . .
C(4) C(3) H(5) 127.0 no . . .
N(3) C(5) H(6) 120.6 no . . .
C(4) C(5) H(6) 120.6 no . . .
N(3) C(6) H(13) 108.9 no . . .
N(3) C(6) H(14) 108.9 no . . .
C(7) C(6) H(13) 108.9 no . . .
C(7) C(6) H(14) 108.9 no . . .
H(13) C(6) H(14) 109.5 no . . .
C(6) C(7) H(15) 108.7 no . . .
C(6) C(7) H(16) 108.7 no . . .
C(8) C(7) H(15) 108.7 no . . .
C(8) C(7) H(16) 108.7 no . . .
H(15) C(7) H(16) 109.5 no . . .
N(4) C(9) H(7) 126.3 no . . .
C(8) C(9) H(7) 126.3 no . . .
N(4) C(10) H(8) 124.0 no . . .
N(5) C(10) H(8) 124.0 no . . .
C(12) C(11) H(24) 109.5 no . . .
C(12) C(11) H(25) 109.5 no . . .
C(12) C(11) H(26) 109.4 no . . .
H(24) C(11) H(25) 109.5 no . . .
H(24) C(11) H(26) 109.5 no . . .
H(25) C(11) H(26) 109.5 no . . .
N(6) C(13) H(9) 127.6 no . . .
C(14) C(13) H(9) 127.7 no . . .
N(8) C(15) H(10) 120.4 no . . .
C(14) C(15) H(10) 120.4 no . . .
N(8) C(16) H(17) 109.2 no . . .
N(8) C(16) H(18) 109.2 no . . .
C(17) C(16) H(17) 109.2 no . . .
C(17) C(16) H(18) 109.2 no . . .
H(17) C(16) H(18) 109.5 no . . .
C(16) C(17) H(19) 108.5 no . . .
C(16) C(17) H(20) 108.5 no . . .
C(18) C(17) H(19) 108.5 no . . .
C(18) C(17) H(20) 108.5 no . . .
H(19) C(17) H(20) 109.5 no . . .
N(9) C(19) H(11) 126.7 no . . .
C(18) C(19) H(11) 126.7 no . . .
N(9) C(20) H(12) 124.2 no . . .
N(10) C(20) H(12) 124.2 no . . .

loop_
_geom_bond_atom_site_label_1
_geom_bond_atom_site_label_2
_geom_bond_distance
_geom_bond_publ_flag
_geom_bond_site_symmetry_1
_geom_bond_site_symmetry_2
Fe(1) N(2) 2.214(2) yes . .
Fe(1) N(3) 2.2136(17) yes . .
Fe(1) N(5) 2.150(2) yes . .
Fe(1) N(7) 2.189(2) yes . .
Fe(1) N(8) 2.2184(16) yes . .
Fe(1) N(10) 2.147(2) yes . .
Cl(1) O(1) 1.429(3) yes . .
Cl(1) O(2) 1.397(5) yes . .
Cl(1) O(3) 1.403(2) yes . .
Cl(1) O(4) 1.425(2) yes . .
Cl(2) O(5) 1.402(3) yes . .
Cl(2) O(6) 1.375(2) yes . .
Cl(2) O(7) 1.263(4) yes . .
Cl(2) O(8) 1.321(12) yes . .
N(1) C(2) 1.337(4) yes . .
N(1) C(3) 1.345(3) yes . .
N(2) C(2) 1.324(3) yes . .
N(2) C(4) 1.380(3) yes . .
N(3) C(5) 1.274(3) yes . .
N(3) C(6) 1.475(2) yes . .
N(4) C(9) 1.363(5) yes . .
N(4) C(10) 1.315(4) yes . .
N(5) C(8) 1.377(3) yes . .
N(5) C(10) 1.328(3) yes . .
N(6) C(12) 1.355(3) yes . .
N(6) C(13) 1.354(4) yes . .
N(7) C(12) 1.310(4) yes . .
N(7) C(14) 1.373(2) yes . .
N(8) C(15) 1.271(3) yes . .
N(8) C(16) 1.458(3) yes . .
N(9) C(19) 1.373(3) yes . .
N(9) C(20) 1.341(4) yes . .
N(10) C(18) 1.386(3) yes . .
N(10) C(20) 1.329(3) yes . .
C(1) C(2) 1.482(3) yes . .
C(3) C(4) 1.356(4) yes . .
C(4) C(5) 1.437(3) yes . .
C(6) C(7) 1.505(5) yes . .
C(7) C(8) 1.496(4) yes . .
C(8) C(9) 1.379(5) yes . .
C(11) C(12) 1.478(4) yes . .
C(13) C(14) 1.375(4) yes . .
C(14) C(15) 1.444(4) yes . .
C(16) C(17) 1.524(4) yes . .
C(17) C(18) 1.494(3) yes . .
C(18) C(19) 1.356(4) yes . .
N(1) H(1) 0.950 no . .
N(4) H(2) 0.950 no . .
N(6) H(3) 0.950 no . .
N(9) H(4) 0.950 no . .
C(1) H(21) 0.950 no . .
C(1) H(22) 0.950 no . .
C(1) H(23) 0.950 no . .
C(3) H(5) 0.950 no . .
C(5) H(6) 0.950 no . .
C(6) H(13) 0.950 no . .
C(6) H(14) 0.950 no . .
C(7) H(15) 0.950 no . .
C(7) H(16) 0.950 no . .
C(9) H(7) 0.950 no . .
C(10) H(8) 0.950 no . .
C(11) H(24) 0.950 no . .
C(11) H(25) 0.950 no . .
C(11) H(26) 0.950 no . .
C(13) H(9) 0.950 no . .
C(15) H(10) 0.950 no . .
C(16) H(17) 0.950 no . .
C(16) H(18) 0.950 no . .
C(17) H(19) 0.950 no . .
C(17) H(20) 0.950 no . .
C(19) H(11) 0.950 no . .
C(20) H(12) 0.950 no . .

loop_
_geom_contact_atom_site_label_1
_geom_contact_atom_site_label_2
_geom_contact_distance
_geom_contact_publ_flag
_geom_contact_site_symmetry_1
_geom_contact_site_symmetry_2
O(1) O(3) 3.200(4) ? . 2_655
O(1) N(1) 3.008(3) ? . 3_665
O(1) N(6) 2.962(5) ? . .
O(1) C(3) 3.484(5) ? . 3_665
O(2) O(8) 3.165(14) ? . 3_664
O(2) C(3) 3.417(4) ? . 3_665
O(2) C(7) 3.361(5) ? . 1_545
O(3) O(1) 3.200(4) ? . 3_664
O(3) N(1) 3.296(3) ? . 2_655
O(3) N(6) 3.102(3) ? . 3_664
O(3) C(1) 3.415(4) ? . 2_655
O(3) C(12) 3.568(3) ? . 3_664
O(4) N(6) 3.396(3) ? . 3_664
O(4) N(9) 2.908(3) ? . 2_765
O(4) C(10) 3.582(5) ? . 3_664
O(4) C(13) 3.303(4) ? . 3_664
O(5) N(4) 3.454(4) ? . .
O(5) C(4) 3.488(3) ? . 3_675
O(5) C(5) 3.045(2) ? . 3_675
O(5) C(13) 3.396(5) ? . 2_665
O(5) C(15) 3.359(3) ? . 2_665
O(6) C(4) 3.547(4) ? . 1_556
O(6) C(5) 3.027(4) ? . 1_556
O(6) C(6) 3.436(3) ? . 3_675
O(6) C(11) 3.431(5) ? . 3_675
O(6) C(20) 3.536(4) ? . 1_556
O(7) C(15) 3.367(8) ? . 2_665
O(7) C(19) 3.238(5) ? . 3_565
O(8) O(2) 3.165(11) ? . 2_655
O(8) N(4) 2.984(6) ? . .
N(1) O(1) 3.008(4) ? . 2_654
N(1) O(3) 3.296(4) ? . 3_664
N(1) C(19) 3.398(4) ? . 3_564
N(4) O(5) 3.454(4) ? . .
N(4) O(8) 2.984(6) ? . .
N(6) O(1) 2.962(5) ? . .
N(6) O(3) 3.102(3) ? . 2_655
N(6) O(4) 3.396(3) ? . 2_655
N(9) O(4) 2.908(4) ? . 3_674
C(1) O(3) 3.415(5) ? . 3_664
C(2) C(19) 3.564(4) ? . 3_564
C(3) O(1) 3.484(4) ? . 2_654
C(3) O(2) 3.417(4) ? . 2_654
C(4) O(5) 3.488(4) ? . 2_764
C(4) O(6) 3.547(4) ? . 1_554
C(5) O(5) 3.045(4) ? . 2_764
C(5) O(6) 3.027(4) ? . 1_554
C(6) O(6) 3.436(5) ? . 2_764
C(7) O(2) 3.361(5) ? . 1_565
C(10) O(4) 3.582(4) ? . 2_655
C(11) O(6) 3.431(3) ? . 2_764
C(12) O(3) 3.568(4) ? . 2_655
C(13) O(4) 3.303(3) ? . 2_655
C(13) O(5) 3.396(3) ? . 3_564
C(15) O(5) 3.359(3) ? . 3_564
C(15) O(7) 3.367(6) ? . 3_564
C(19) O(7) 3.238(6) ? . 2_664
C(19) N(1) 3.398(4) ? . 2_665
C(19) C(2) 3.564(4) ? . 2_665
C(20) O(6) 3.536(4) ? . 1_554
